data_2013654
loop_
_publ_author_name
Vasu
'K. A. Nirmala'
'A. R. Choudhury'
'S. Mohan'
'J. Saravanan'
'T. Narasimhamurthy'

_publ_section_title
;
 Two biologically active thiophene-3-carboxamide derivatives
;
_journal_issue 12
_journal_name_full 'Acta Crystallographica Section C'
_journal_page_first o676
_journal_page_last o678
_journal_paper_doi 10.1107/S0108270103023205
_journal_volume 59
_journal_year 2003
_chemical_formula_iupac 'C23 H25 N3 O S'
_chemical_formula_moiety 'C23 H25 N3 O S'
_chemical_formula_sum 'C23 H25 N3 O S'
_chemical_formula_weight 391.53
_chemical_melting_point 419
_chemical_name_systematic
;
2-{[(1Z)-(4-dimethylaminophenyl)methylene]amino}-4,5-dimethyl-
N-(2-methylphenyl)thiophene-3-carboxamide
;
_space_group_IT_number 2
_symmetry_cell_setting triclinic
_symmetry_space_group_name_Hall '-P 1'
_symmetry_space_group_name_H-M 'P -1'
_atom_sites_solution_hydrogens geom
_atom_sites_solution_primary direct
_atom_sites_solution_secondary difmap
_cell_angle_alpha 94.222(2)
_cell_angle_beta 99.965(2)
_cell_angle_gamma 108.593(2)
_cell_formula_units_Z 2
_cell_length_a 7.8352(9)
_cell_length_b 10.7300(13)
_cell_length_c 13.1342(15)
_cell_measurement_reflns_used 835
_cell_measurement_temperature 293(2)
_cell_measurement_theta_max 21.23
_cell_measurement_theta_min 2.34
_cell_volume 1020.9(2)
_computing_cell_refinement SMART
_computing_data_collection 'SMART (Bruker, 1998)'
_computing_data_reduction 'SAINT (Bruker, 1998)'
_computing_molecular_graphics 'ORTEP-3 for Windows (Farrugia, 1997)'
_computing_publication_material 'PLATON (Spek, 2003)'
_computing_structure_refinement 'SHELXL97 (Sheldrick, 1997)'
_computing_structure_solution 'SIR92 (Altomare et al., 1993)'
_diffrn_ambient_temperature 273(2)
_diffrn_measured_fraction_theta_full 0.996
_diffrn_measured_fraction_theta_max 0.996
_diffrn_measurement_device_type 'Bruker SMART CCD area-detector'
_diffrn_measurement_method '\f and \w scans'
_diffrn_radiation_monochromator graphite
_diffrn_radiation_source 'sealed tube'
_diffrn_radiation_type MoK\a
_diffrn_radiation_wavelength 0.71073
_diffrn_reflns_av_R_equivalents 0.0855
_diffrn_reflns_av_sigmaI/netI 0.1325
_diffrn_reflns_limit_h_max 9
_diffrn_reflns_limit_h_min -9
_diffrn_reflns_limit_k_max 12
_diffrn_reflns_limit_k_min -12
_diffrn_reflns_limit_l_max 15
_diffrn_reflns_limit_l_min -15
_diffrn_reflns_number 10235
_diffrn_reflns_reduction_process
;
  ?
;
_diffrn_reflns_theta_full 25.35
_diffrn_reflns_theta_max 25.35
_diffrn_reflns_theta_min 1.59
_diffrn_standards_decay_% 0
_diffrn_standards_number 0
_exptl_absorpt_coefficient_mu 0.177
_exptl_absorpt_correction_T_max 0.9655
_exptl_absorpt_correction_T_min 0.9076
_exptl_absorpt_correction_type multi-scan
_exptl_absorpt_process_details '(SADABS; Sheldrick, 1997)'
_exptl_crystal_colour Red
_exptl_crystal_density_diffrn 1.274
_exptl_crystal_density_method 'not measured'
_exptl_crystal_description Prism
_exptl_crystal_F_000 416
_exptl_crystal_size_max 0.20
_exptl_crystal_size_mid 0.20
_exptl_crystal_size_min 0.20
_refine_diff_density_max 0.197
_refine_diff_density_min -0.185
_refine_ls_extinction_method none
_refine_ls_goodness_of_fit_ref 0.943
_refine_ls_hydrogen_treatment mixed
_refine_ls_matrix_type full
_refine_ls_number_parameters 262
_refine_ls_number_reflns 3725
_refine_ls_number_restraints 0
_refine_ls_restrained_S_all 0.943
_refine_ls_R_factor_all 0.1735
_refine_ls_R_factor_gt 0.0657
_refine_ls_shift/su_max 0.000
_refine_ls_shift/su_mean 0.000
_refine_ls_structure_factor_coef Fsqd
_refine_ls_weighting_details 'calc w = 1/[\s^2^(Fo^2^)+(0.0417P)^2^] where P = (Fo^2^+2Fc^2^)/3'
_refine_ls_weighting_scheme calc
_refine_ls_wR_factor_gt 0.1005
_refine_ls_wR_factor_ref 0.1277
_reflns_number_gt 1678
_reflns_number_total 3725
_reflns_threshold_expression I>2\s(I)
_cod_data_source_file ln1181.cif
_cod_data_source_block I
_cod_depositor_comments
;
The following automatic conversions were performed:
'_symmetry_cell_setting' value 'Triclinic' changed to 'triclinic'
according to '/home/saulius/struct/CIF-dictionaries/cif_core.dic'
dictionary named 'cif_core.dic' version 2.4.1 from 2010-06-29.

Automatic conversion script
Id: cif_fix_enum 1527 2010-12-29 10:47:43Z saulius 

The following automatic conversions were performed:

'_symmetry_cell_setting' value 'Triclinic' changed to 'triclinic'
according to /home/saulius/struct/CIF-dictionaries/cif_core.dic
dictionary named 'cif_core.dic' version 2.4.1 from 2010-06-29.

Automatic conversion script
Id: cif_fix_values 1715 2011-07-08 13:25:40Z adriana 
;
_cod_database_code 2013654
_cod_database_fobs_code 2013654

loop_
_symmetry_equiv_pos_as_xyz
x,y,z
-x,-y,-z

loop_
_atom_site_label
_atom_site_fract_x
_atom_site_fract_y
_atom_site_fract_z
_atom_site_U_iso_or_equiv
_atom_site_adp_type
_atom_site_calc_flag
_atom_site_refinement_flags
_atom_site_occupancy
_atom_site_disorder_assembly
_atom_site_disorder_group
_atom_site_type_symbol
S1 0.45958(14) 0.11614(10) 0.91004(8) 0.0566(4) Uani d . 1 . . S
N1 0.4066(5) 0.4322(4) 0.6994(3) 0.0537(10) Uani d . 1 . . N
N2 0.5671(4) 0.3821(3) 0.8896(2) 0.0465(8) Uani d . 1 . . N
N3 1.1599(4) 0.8933(3) 1.2015(3) 0.0582(9) Uani d . 1 . . N
O1 0.1575(4) 0.2684(2) 0.6062(2) 0.0605(8) Uani d . 1 . . O
C1 0.3046(5) 0.0072(4) 0.8072(3) 0.0487(10) Uani d . 1 . . C
C2 0.2489(5) 0.0714(4) 0.7284(3) 0.0461(10) Uani d . 1 . . C
C3 0.3344(5) 0.2130(4) 0.7515(3) 0.0409(9) Uani d . 1 . . C
C4 0.4570(5) 0.2535(4) 0.8472(3) 0.0434(10) Uani d . 1 . . C
C5 0.2512(5) -0.1394(4) 0.8118(3) 0.0728(13) Uani d . 1 . . C
H5A 0.1518 -0.1863 0.7543 0.109 Uiso calc R 1 . . H
H5B 0.2128 -0.1582 0.8763 0.109 Uiso calc R 1 . . H
H5C 0.3550 -0.1674 0.8080 0.109 Uiso calc R 1 . . H
C6 0.1223(5) -0.0025(4) 0.6274(3) 0.0637(12) Uani d . 1 . . C
H6A 0.0932 -0.0963 0.6286 0.096 Uiso calc R 1 . . H
H6B 0.1818 0.0227 0.5704 0.096 Uiso calc R 1 . . H
H6C 0.0111 0.0189 0.6188 0.096 Uiso calc R 1 . . H
C7 0.2899(5) 0.3061(4) 0.6797(3) 0.0440(10) Uani d . 1 . . C
C8 0.4023(5) 0.5383(4) 0.6427(3) 0.0446(10) Uani d . 1 . . C
C9 0.5653(5) 0.6229(4) 0.6236(3) 0.0468(10) Uani d . 1 . . C
C10 0.5614(6) 0.7287(4) 0.5700(3) 0.0652(13) Uani d . 1 . . C
H10 0.6703 0.7862 0.5573 0.078 Uiso calc R 1 . . H
C11 0.3969(7) 0.7498(4) 0.5350(3) 0.0716(14) Uani d . 1 . . C
H11 0.3959 0.8216 0.4996 0.086 Uiso calc R 1 . . H
C12 0.2354(6) 0.6647(4) 0.5526(3) 0.0657(13) Uani d . 1 . . C
H12 0.1248 0.6781 0.5280 0.079 Uiso calc R 1 . . H
C13 0.2363(6) 0.5593(4) 0.6068(3) 0.0574(11) Uani d . 1 . . C
H13 0.1268 0.5025 0.6194 0.069 Uiso calc R 1 . . H
C14 0.7452(5) 0.5998(4) 0.6579(3) 0.0699(13) Uani d . 1 . . C
H14A 0.7846 0.6219 0.7323 0.105 Uiso calc R 1 . . H
H14B 0.8365 0.6547 0.6250 0.105 Uiso calc R 1 . . H
H14C 0.7291 0.5082 0.6383 0.105 Uiso calc R 1 . . H
C15 0.6727(5) 0.4037(4) 0.9796(3) 0.0484(11) Uani d . 1 . . C
H15 0.6679 0.3304 1.0141 0.058 Uiso calc R 1 . . H
C16 0.7976(5) 0.5299(4) 1.0323(3) 0.0441(10) Uani d . 1 . . C
C17 0.9062(5) 0.5376(4) 1.1308(3) 0.0524(11) Uani d . 1 . . C
H17 0.8954 0.4600 1.1603 0.063 Uiso calc R 1 . . H
C18 1.0276(5) 0.6550(4) 1.1852(3) 0.0507(11) Uani d . 1 . . C
H18 1.0993 0.6548 1.2495 0.061 Uiso calc R 1 . . H
C19 1.0459(5) 0.7756(4) 1.1459(3) 0.0459(10) Uani d . 1 . . C
C20 0.9382(5) 0.7680(4) 1.0463(3) 0.0530(11) Uani d . 1 . . C
H20 0.9488 0.8452 1.0161 0.064 Uiso calc R 1 . . H
C21 0.8186(5) 0.6495(4) 0.9933(3) 0.0529(11) Uani d . 1 . . C
H21 0.7482 0.6488 0.9284 0.063 Uiso calc R 1 . . H
C22 1.1799(6) 1.0188(4) 1.1603(3) 0.0745(14) Uani d . 1 . . C
H22A 1.2247 1.0170 1.0969 0.112 Uiso calc R 1 . . H
H22B 1.2656 1.0905 1.2106 0.112 Uiso calc R 1 . . H
H22C 1.0626 1.0314 1.1464 0.112 Uiso calc R 1 . . H
C23 1.2700(5) 0.8971(4) 1.3033(3) 0.0676(13) Uani d . 1 . . C
H23A 1.1905 0.8600 1.3494 0.101 Uiso calc R 1 . . H
H23B 1.3427 0.9875 1.3311 0.101 Uiso calc R 1 . . H
H23C 1.3497 0.8465 1.2967 0.101 Uiso calc R 1 . . H
H1N 0.482(4) 0.451(3) 0.749(2) 0.037(13) Uiso d . 1 . . H

loop_
_atom_site_aniso_label
_atom_site_aniso_U_11
_atom_site_aniso_U_22
_atom_site_aniso_U_33
_atom_site_aniso_U_12
_atom_site_aniso_U_13
_atom_site_aniso_U_23
S1 0.0650(8) 0.0543(8) 0.0487(7) 0.0224(6) -0.0011(6) 0.0152(6)
N1 0.052(3) 0.052(3) 0.048(3) 0.013(2) -0.008(2) 0.015(2)
N2 0.044(2) 0.054(2) 0.039(2) 0.0186(18) -0.0018(17) 0.0053(17)
N3 0.062(2) 0.052(2) 0.051(2) 0.0140(19) -0.0030(19) 0.0043(19)
O1 0.0601(18) 0.0600(19) 0.0527(18) 0.0185(15) -0.0092(15) 0.0128(15)
C1 0.052(3) 0.045(3) 0.048(2) 0.019(2) 0.004(2) 0.009(2)
C2 0.044(2) 0.046(3) 0.047(3) 0.016(2) 0.004(2) 0.004(2)
C3 0.037(2) 0.050(3) 0.038(2) 0.017(2) 0.0082(19) 0.013(2)
C4 0.046(2) 0.049(3) 0.039(2) 0.018(2) 0.010(2) 0.011(2)
C5 0.078(3) 0.055(3) 0.079(3) 0.021(3) -0.001(3) 0.018(3)
C6 0.065(3) 0.053(3) 0.061(3) 0.016(2) -0.008(2) 0.003(2)
C7 0.041(3) 0.051(3) 0.038(2) 0.015(2) 0.005(2) 0.004(2)
C8 0.052(3) 0.046(3) 0.036(2) 0.018(2) 0.004(2) 0.009(2)
C9 0.052(3) 0.040(2) 0.043(2) 0.010(2) 0.007(2) 0.002(2)
C10 0.076(4) 0.053(3) 0.054(3) 0.004(3) 0.013(2) 0.013(2)
C11 0.096(4) 0.057(3) 0.059(3) 0.028(3) 0.000(3) 0.022(2)
C12 0.068(3) 0.064(3) 0.062(3) 0.030(3) -0.010(2) 0.006(3)
C13 0.061(3) 0.057(3) 0.053(3) 0.021(2) 0.006(2) 0.009(2)
C14 0.050(3) 0.080(3) 0.080(3) 0.019(2) 0.015(2) 0.019(3)
C15 0.052(3) 0.052(3) 0.045(3) 0.020(2) 0.009(2) 0.017(2)
C16 0.046(3) 0.054(3) 0.039(2) 0.025(2) 0.007(2) 0.012(2)
C17 0.058(3) 0.052(3) 0.047(3) 0.021(2) 0.002(2) 0.016(2)
C18 0.050(3) 0.059(3) 0.044(3) 0.024(2) -0.001(2) 0.012(2)
C19 0.046(3) 0.052(3) 0.043(3) 0.020(2) 0.009(2) 0.007(2)
C20 0.067(3) 0.049(3) 0.046(3) 0.023(2) 0.008(2) 0.017(2)
C21 0.061(3) 0.064(3) 0.036(2) 0.027(3) 0.002(2) 0.012(2)
C22 0.088(4) 0.060(3) 0.073(3) 0.021(3) 0.016(3) 0.015(3)
C23 0.064(3) 0.071(3) 0.058(3) 0.021(2) -0.002(2) -0.004(2)

loop_
_atom_type_symbol
_atom_type_description
_atom_type_scat_dispersion_real
_atom_type_scat_dispersion_imag
_atom_type_scat_source
S S 0.1246 0.1234 'International Tables Vol C Tables 4.2.6.8 and 6.1.1.4'
O O 0.0106 0.0060 'International Tables Vol C Tables 4.2.6.8 and 6.1.1.4'
N N 0.0061 0.0033 'International Tables Vol C Tables 4.2.6.8 and 6.1.1.4'
H H 0.0000 0.0000 'International Tables Vol C Tables 4.2.6.8 and 6.1.1.4'
C C 0.0033 0.0016 'International Tables Vol C Tables 4.2.6.8 and 6.1.1.4'

loop_
_geom_angle_atom_site_label_1
_geom_angle_atom_site_label_2
_geom_angle_atom_site_label_3
_geom_angle
C1 S1 C4 92.35(19)
C7 N1 C8 128.1(4)
C7 N1 H1N 118(3)
C8 N1 H1N 114(3)
C15 N2 C4 119.7(3)
C19 N3 C23 120.4(3)
C19 N3 C22 121.6(3)
C23 N3 C22 117.9(3)
C2 C1 C5 128.7(3)
C2 C1 S1 112.1(3)
C5 C1 S1 119.2(3)
C1 C2 C3 112.3(3)
C1 C2 C6 122.1(3)
C3 C2 C6 125.4(3)
C4 C3 C2 113.1(3)
C4 C3 C7 124.2(3)
C2 C3 C7 122.7(3)
N2 C4 C3 127.1(3)
N2 C4 S1 122.8(3)
C3 C4 S1 110.1(3)
C1 C5 H5A 109.5
C1 C5 H5B 109.5
H5A C5 H5B 109.5
C1 C5 H5C 109.5
H5A C5 H5C 109.5
H5B C5 H5C 109.5
C2 C6 H6A 109.5
C2 C6 H6B 109.5
H6A C6 H6B 109.5
C2 C6 H6C 109.5
H6A C6 H6C 109.5
H6B C6 H6C 109.5
O1 C7 N1 122.1(4)
O1 C7 C3 121.8(4)
N1 C7 C3 116.1(3)
C9 C8 C13 120.0(4)
C9 C8 N1 119.3(4)
C13 C8 N1 120.7(4)
C10 C9 C8 119.2(4)
C10 C9 C14 119.6(4)
C8 C9 C14 121.2(3)
C9 C10 C11 120.7(4)
C9 C10 H10 119.6
C11 C10 H10 119.6
C12 C11 C10 120.0(4)
C12 C11 H11 120.0
C10 C11 H11 120.0
C11 C12 C13 120.3(4)
C11 C12 H12 119.8
C13 C12 H12 119.8
C12 C13 C8 119.8(4)
C12 C13 H13 120.1
C8 C13 H13 120.1
C9 C14 H14A 109.5
C9 C14 H14B 109.5
H14A C14 H14B 109.5
C9 C14 H14C 109.5
H14A C14 H14C 109.5
H14B C14 H14C 109.5
N2 C15 C16 126.3(3)
N2 C15 H15 116.9
C16 C15 H15 116.9
C21 C16 C17 115.9(4)
C21 C16 C15 124.4(3)
C17 C16 C15 119.6(4)
C18 C17 C16 122.5(4)
C18 C17 H17 118.8
C16 C17 H17 118.8
C17 C18 C19 121.2(4)
C17 C18 H18 119.4
C19 C18 H18 119.4
N3 C19 C18 121.6(4)
N3 C19 C20 122.0(4)
C18 C19 C20 116.4(4)
C21 C20 C19 121.2(4)
C21 C20 H20 119.4
C19 C20 H20 119.4
C20 C21 C16 122.7(4)
C20 C21 H21 118.6
C16 C21 H21 118.6
N3 C22 H22A 109.5
N3 C22 H22B 109.5
H22A C22 H22B 109.5
N3 C22 H22C 109.5
H22A C22 H22C 109.5
H22B C22 H22C 109.5
N3 C23 H23A 109.5
N3 C23 H23B 109.5
H23A C23 H23B 109.5
N3 C23 H23C 109.5
H23A C23 H23C 109.5
H23B C23 H23C 109.5

loop_
_geom_bond_atom_site_label_1
_geom_bond_atom_site_label_2
_geom_bond_site_symmetry_2
_geom_bond_distance
_geom_bond_publ_flag
S1 C1 . 1.721(4) ?
S1 C4 . 1.745(4) ?
N1 C7 . 1.346(5) ?
N1 C8 . 1.411(5) ?
N1 H1N . 0.76(3) ?
N2 C15 . 1.278(4) ?
N2 C4 . 1.386(4) ?
N3 C19 . 1.359(4) ?
N3 C23 . 1.449(4) ?
N3 C22 . 1.461(4) ?
O1 C7 . 1.225(4) ?
C1 C2 . 1.370(4) ?
C1 C5 . 1.502(5) ?
C2 C3 . 1.435(5) ?
C2 C6 . 1.503(5) ?
C3 C4 . 1.389(4) ?
C3 C7 . 1.502(5) ?
C5 H5A . 0.9600 ?
C5 H5B . 0.9600 ?
C5 H5C . 0.9600 ?
C6 H6A . 0.9600 ?
C6 H6B . 0.9600 ?
C6 H6C . 0.9600 ?
C8 C9 . 1.387(5) ?
C8 C13 . 1.398(5) ?
C9 C10 . 1.385(5) ?
C9 C14 . 1.507(5) ?
C10 C11 . 1.386(5) ?
C10 H10 . 0.9300 ?
C11 C12 . 1.373(5) ?
C11 H11 . 0.9300 ?
C12 C13 . 1.381(5) ?
C12 H12 . 0.9300 ?
C13 H13 . 0.9300 ?
C14 H14A . 0.9600 ?
C14 H14B . 0.9600 ?
C14 H14C . 0.9600 ?
C15 C16 . 1.434(5) ?
C15 H15 . 0.9300 ?
C16 C21 . 1.388(5) ?
C16 C17 . 1.401(4) ?
C17 C18 . 1.367(5) ?
C17 H17 . 0.9300 ?
C18 C19 . 1.402(5) ?
C18 H18 . 0.9300 ?
C19 C20 . 1.411(5) ?
C20 C21 . 1.365(5) ?
C20 H20 . 0.9300 ?
C21 H21 . 0.9300 ?
C22 H22A . 0.9600 ?
C22 H22B . 0.9600 ?
C22 H22C . 0.9600 ?
C23 H23A . 0.9600 ?
C23 H23B . 0.9600 ?
C23 H23C . 0.9600 ?

loop_
_geom_hbond_atom_site_label_D
_geom_hbond_atom_site_label_H
_geom_hbond_atom_site_label_A
_geom_hbond_distance_DH
_geom_hbond_distance_HA
_geom_hbond_distance_DA
_geom_hbond_angle_DHA
_geom_hbond_publ_flag
N1 H1N N2 0.77(3) 2.12(3) 2.766(5) 143(3) yes

loop_
_geom_torsion_atom_site_label_1
_geom_torsion_atom_site_label_2
_geom_torsion_atom_site_label_3
_geom_torsion_atom_site_label_4
_geom_torsion
C4 S1 C1 C2 -1.2(3)
C4 S1 C1 C5 177.5(3)
C5 C1 C2 C3 -178.3(4)
S1 C1 C2 C3 0.3(4)
C5 C1 C2 C6 -2.2(6)
S1 C1 C2 C6 176.3(3)
C1 C2 C3 C4 1.2(4)
C6 C2 C3 C4 -174.8(3)
C1 C2 C3 C7 -177.2(3)
C6 C2 C3 C7 6.9(6)
C15 N2 C4 C3 179.5(3)
C15 N2 C4 S1 -1.8(5)
C2 C3 C4 N2 176.8(3)
C7 C3 C4 N2 -4.9(6)
C2 C3 C4 S1 -2.0(4)
C7 C3 C4 S1 176.3(3)
C1 S1 C4 N2 -177.0(3)
C1 S1 C4 C3 1.8(3)
C8 N1 C7 O1 -1.0(6)
C8 N1 C7 C3 177.3(4)
C4 C3 C7 O1 -166.1(4)
C2 C3 C7 O1 12.1(5)
C4 C3 C7 N1 15.6(5)
C2 C3 C7 N1 -166.3(3)
C7 N1 C8 C9 -137.4(4)
C7 N1 C8 C13 43.2(6)
C13 C8 C9 C10 0.8(5)
N1 C8 C9 C10 -178.6(4)
C13 C8 C9 C14 -177.8(4)
N1 C8 C9 C14 2.8(5)
C8 C9 C10 C11 -0.4(6)
C14 C9 C10 C11 178.2(4)
C9 C10 C11 C12 -0.6(6)
C10 C11 C12 C13 1.2(6)
C11 C12 C13 C8 -0.8(6)
C9 C8 C13 C12 -0.2(6)
N1 C8 C13 C12 179.2(4)
C4 N2 C15 C16 178.2(3)
N2 C15 C16 C21 1.7(6)
N2 C15 C16 C17 -179.4(4)
C21 C16 C17 C18 -0.8(6)
C15 C16 C17 C18 -179.8(4)
C16 C17 C18 C19 1.8(6)
C23 N3 C19 C18 1.3(5)
C22 N3 C19 C18 179.6(3)
C23 N3 C19 C20 -179.4(3)
C22 N3 C19 C20 -1.1(5)
C17 C18 C19 N3 177.0(4)
C17 C18 C19 C20 -2.4(5)
N3 C19 C20 C21 -177.3(4)
C18 C19 C20 C21 2.1(5)
C19 C20 C21 C16 -1.2(6)
C17 C16 C21 C20 0.5(6)
C15 C16 C21 C20 179.5(4)

loop_
_cod_related_entry_id
_cod_related_entry_database
_cod_related_entry_code
1 ChemSpider 30652378
